data_7710365
loop_
_publ_author_name
'Inchausti, Almudena'
'Ter\'an, Aar\'on'
'Manchado-Parra, Alberto'
'de Marcos-Gal\'an, Alessandra'
'Perles, Josefina'
'Cortijo, Miguel'
'Gonz\'alez-Prieto, Rodrigo'
'HERRERO (DOMINGUEZ), SANTIAGO'
'Jimenez-Aparicio, Reyes'

_publ_section_title
;
 New insights in the progressive ligand replacement from [Ru2Cl(O2CCH3)4]:
 synthetic strategies and variation of redox potentials and paramagnetic
 shifts
;
_journal_name_full 'Dalton Transactions'
_journal_paper_doi 10.1039/D2DT00909A
_journal_year 2022
_chemical_absolute_configuration ad
_chemical_formula_sum 'C37 H30 Cl F5 N5 O5 Ru2'
_chemical_formula_weight 957.25
_chemical_name_common DYATRIS
_space_group_crystal_system orthorhombic
_space_group_IT_number 19
_space_group_name_Hall 'P 2ac 2ab'
_space_group_name_H-M_alt 'P 21 21 21'
_atom_sites_solution_hydrogens geom
_audit_creation_method 'shelXle (C.B. Huebschle, rev 1328)'
_audit_update_record
;
2022-05-23 deposited with the CCDC.	2022-05-27 downloaded from the CCDC.
;
_cell_angle_alpha 90
_cell_angle_beta 90
_cell_angle_gamma 90
_cell_formula_units_Z 4
_cell_length_a 14.2365(8)
_cell_length_b 16.2626(9)
_cell_length_c 16.8307(9)
_cell_measurement_reflns_used 8639
_cell_measurement_temperature 296.(2)
_cell_measurement_theta_max 22.3739
_cell_measurement_theta_min 2.2537
_cell_volume 3896.7(4)
_computing_cell_refinement 'SAINT V8.40B (Bruker AXS LLC, 2019)'
_computing_data_collection 'Bruker Instrument Service v2010.9.0.0'
_computing_data_reduction 'SAINT V8.40B (Bruker AXS LLC, 2019)'
_computing_molecular_graphics 'shelXle (C.B. Huebschle, rev 1328)'
_computing_publication_material 'Mercury (C. F. Macrae, 2020)'
_computing_structure_refinement 'SHELXL-2019/1 (Sheldrick, 2019)'
_computing_structure_solution 'XT, VERSION 2018/2'
_diffrn_ambient_temperature 296.(2)
_diffrn_measured_fraction_theta_full 1.000
_diffrn_measured_fraction_theta_max 1.000
_diffrn_measurement_device_type 'Bruker Kappa Apex II'
_diffrn_radiation_type 'Mo K\a'
_diffrn_radiation_wavelength 0.71073
_diffrn_reflns_av_R_equivalents 0.0634
_diffrn_reflns_av_unetI/netI 0.0552
_diffrn_reflns_limit_h_max 17
_diffrn_reflns_limit_h_min -17
_diffrn_reflns_limit_k_max 19
_diffrn_reflns_limit_k_min -19
_diffrn_reflns_limit_l_max 20
_diffrn_reflns_limit_l_min -20
_diffrn_reflns_number 33628
_diffrn_reflns_theta_full 25.35
_diffrn_reflns_theta_max 25.35
_diffrn_reflns_theta_min 1.74
_diffrn_source 'sealed tube'
_exptl_absorpt_coefficient_mu 0.916
_exptl_absorpt_correction_T_max 0.86
_exptl_absorpt_correction_T_min 0.66
_exptl_absorpt_correction_type multi-scan
_exptl_absorpt_process_details
;
Krause, L., Herbst-Irmer, R., Sheldrick, G. M., Stalke, D. (2015).
"Comparison of silver and molybdenum microfocus X-ray sources for
single-crystal structure determination"
J. Appl. Cryst. 48, 3-10.
doi:10.1107/S1600576714022985
;
_exptl_crystal_colour black
_exptl_crystal_density_diffrn 1.632
_exptl_crystal_density_method 'not measured'
_exptl_crystal_description block
_exptl_crystal_F_000 1908
_exptl_crystal_size_max 0.260
_exptl_crystal_size_mid 0.170
_exptl_crystal_size_min 0.170
_refine_diff_density_max 0.898
_refine_diff_density_min -1.030
_refine_ls_abs_structure_details
;

Flack x determined using 1950 quotients [(I+)-(I-)]/[(I+)+(I-)]
(Parsons, Flack and Wagner, Acta Cryst. B69 (2013) 249-259).
;
_refine_ls_abs_structure_Flack -0.05(2)
_refine_ls_extinction_method none
_refine_ls_goodness_of_fit_ref 1.087
_refine_ls_hydrogen_treatment constr
_refine_ls_matrix_type full
_refine_ls_number_parameters 472
_refine_ls_number_reflns 7116
_refine_ls_number_restraints 612
_refine_ls_restrained_S_all 1.074
_refine_ls_R_factor_all 0.1022
_refine_ls_R_factor_gt 0.0566
_refine_ls_shift/su_max 0.000
_refine_ls_shift/su_mean 0.000
_refine_ls_structure_factor_coef Fsqd
_refine_ls_weighting_details 'w=1/[\s^2^(Fo^2^)+(0.0382P)^2^+24.0385P] where P=(Fo^2^+2Fc^2^)/3'
_refine_ls_weighting_scheme calc
_refine_ls_wR_factor_gt 0.1197
_refine_ls_wR_factor_ref 0.1495
_reflns_number_gt 5148
_reflns_number_total 7116
_reflns_threshold_expression 'I > 2\s(I)'
_cod_data_source_file d2dt00909a2.cif
_cod_data_source_block 7_UCM
_cod_depositor_comments
;
The following automatic conversions were performed:

data item '_exptl_absorpt_correction_type' value 'Multi-Scan' was
changed to 'multi-scan' in accordance with the
/home/data/users/saulius/crontab/automatic-downloads/rss-feeds/RSC/lib/dictionaries/cif_core.dic
dictionary named 'cif_core.dic' version 2.4.2 last updated on
2011-04-26.

Automatic conversion script
Id: cif_fix_values 7556 2019-12-06 15:28:31Z antanas 
;
_cod_database_code 7710365

loop_
_space_group_symop_operation_xyz
'x, y, z'
'-x+1/2, -y, z+1/2'
'-x, y+1/2, -z+1/2'
'x+1/2, -y+1/2, -z'

loop_
_atom_site_type_symbol
_atom_site_label
_atom_site_fract_x
_atom_site_fract_y
_atom_site_fract_z
_atom_site_U_iso_or_equiv
_atom_site_adp_type
_atom_site_calc_flag
_atom_site_refinement_flags_adp
_atom_site_refinement_flags_occupancy
_atom_site_refinement_flags_posn
_atom_site_occupancy
_atom_site_disorder_assembly
_atom_site_disorder_group
C C1 0.5642(11) 0.5410(10) 0.4704(9) 0.055(4) Uani d . . . 1.000000 . .
H H1 0.564553 0.522257 0.418225 0.066000 Uiso calc U . R 1.000000 . .
C C2 0.4893(11) 0.6544(10) 0.4176(8) 0.059(3) Uani d U . . 1.000000 . .
C C3 0.5231(16) 0.7311(12) 0.3968(12) 0.092(5) Uani d U . . 1.000000 . .
H H3 0.568770 0.756191 0.427972 0.110000 Uiso calc U . R 1.000000 . .
C C4 0.4889(19) 0.7716(14) 0.3284(12) 0.107(6) Uani d U . . 1.000000 . .
H H4 0.511154 0.822117 0.310737 0.128000 Uiso calc U . R 1.000000 . .
C C5 0.4172(19) 0.7269(16) 0.2901(15) 0.111(6) Uani d U . . 1.000000 . .
C C6 0.3813(15) 0.6597(14) 0.3089(13) 0.095(5) Uani d U . . 1.000000 . .
H H6 0.332473 0.636724 0.279648 0.114000 Uiso calc U . R 1.000000 . .
C C7 0.4174(12) 0.6208(11) 0.3753(11) 0.076(4) Uani d U . . 1.000000 . .
H H7 0.391995 0.570847 0.391447 0.091000 Uiso calc U . R 1.000000 . .
C C8A 0.639(3) 0.4105(17) 0.520(3) 0.061(4) Uani d U P DG 0.244(14) A 1
C C9A 0.729(3) 0.391(2) 0.493(3) 0.068(5) Uani d U P G 0.244(14) A 1
H H9A 0.776597 0.430349 0.495799 0.082000 Uiso calc U P R 0.244(14) A 1
C C10A 0.748(3) 0.314(3) 0.463(3) 0.094(6) Uani d U P DG 0.244(14) A 1
H H10A 0.807743 0.300663 0.444768 0.113000 Uiso calc U P R 0.244(14) A 1
C C11A 0.677(3) 0.2551(19) 0.459(3) 0.099(6) Uani d U P DG 0.244(14) A 1
C C12A 0.587(3) 0.274(2) 0.485(3) 0.092(6) Uani d U P DG 0.244(14) A 1
H H12A 0.539278 0.235255 0.482717 0.110000 Uiso calc U P R 0.244(14) A 1
C C13A 0.568(3) 0.352(3) 0.516(3) 0.067(4) Uani d U P G 0.244(14) A 1
H H13A 0.508130 0.364941 0.533748 0.081000 Uiso calc U P R 0.244(14) A 1
C C8B 0.6392(11) 0.4210(7) 0.4964(9) 0.061(4) Uani d U P DG 0.756(14) A 2
C C9B 0.7061(11) 0.4237(8) 0.4363(10) 0.068(5) Uani d U P G 0.756(14) A 2
H H9B 0.724722 0.474049 0.415248 0.082000 Uiso calc U P R 0.756(14) A 2
C C10B 0.7453(11) 0.3513(10) 0.4077(10) 0.094(6) Uani d U P G 0.756(14) A 2
H H10B 0.790056 0.353064 0.367491 0.113000 Uiso calc U P R 0.756(14) A 2
C C11B 0.7175(14) 0.2761(8) 0.4392(11) 0.099(6) Uani d U P DG 0.756(14) A 2
C C12B 0.6506(14) 0.2734(7) 0.4993(11) 0.092(6) Uani d U P G 0.756(14) A 2
H H12B 0.632028 0.223053 0.520308 0.110000 Uiso calc U P R 0.756(14) A 2
C C13B 0.6115(11) 0.3458(9) 0.5279(8) 0.067(4) Uani d U P G 0.756(14) A 2
H H13B 0.566693 0.344037 0.568067 0.081000 Uiso calc U P R 0.756(14) A 2
C C14 0.7140(10) 0.6790(9) 0.6067(10) 0.053(4) Uani d . . . 1.000000 . .
H H14 0.769361 0.708703 0.600832 0.063000 Uiso calc U . R 1.000000 . .
C C15 0.6387(9) 0.8038(8) 0.5886(9) 0.045(3) Uani d U . . 1.000000 . .
C C16 0.6945(11) 0.8395(10) 0.5287(10) 0.062(4) Uani d U . . 1.000000 . .
H H16 0.726026 0.806556 0.492254 0.075000 Uiso calc U . R 1.000000 . .
C C17 0.7017(11) 0.9230(10) 0.5248(11) 0.068(4) Uani d U . . 1.000000 . .
H H17 0.739665 0.947444 0.486523 0.081000 Uiso calc U . R 1.000000 . .
C C18 0.6547(12) 0.9688(12) 0.5752(12) 0.077(4) Uani d U . . 1.000000 . .
C C19 0.6000(13) 0.9386(9) 0.6320(11) 0.072(4) Uani d U . . 1.000000 . .
H H19 0.567655 0.973875 0.665873 0.086000 Uiso calc U . R 1.000000 . .
C C20 0.5915(10) 0.8549(9) 0.6405(9) 0.059(3) Uani d U . . 1.000000 . .
H H20 0.554454 0.832985 0.680738 0.071000 Uiso calc U . R 1.000000 . .
C C21 0.8121(10) 0.5622(9) 0.6301(10) 0.055(3) Uani d U . . 1.000000 . .
C C22 0.8670(11) 0.5593(11) 0.5627(11) 0.072(5) Uani d U . . 1.000000 . .
H H22 0.845529 0.581038 0.514934 0.086000 Uiso calc U . R 1.000000 . .
C C23 0.9565(13) 0.5227(15) 0.5680(14) 0.103(6) Uani d U . . 1.000000 . .
H H23 0.995143 0.518137 0.523683 0.123000 Uiso calc U . R 1.000000 . .
C C24 0.9828(16) 0.4957(14) 0.6366(15) 0.107(6) Uani d U . . 1.000000 . .
C C25 0.9305(14) 0.4948(14) 0.7033(14) 0.097(6) Uani d U . . 1.000000 . .
H H25 0.951817 0.470378 0.749897 0.116000 Uiso calc U . R 1.000000 . .
C C26 0.8430(13) 0.5322(14) 0.6989(12) 0.086(5) Uani d U . . 1.000000 . .
H H26 0.805929 0.536423 0.744211 0.103000 Uiso calc U . R 1.000000 . .
C C27 0.5360(11) 0.6379(10) 0.7706(10) 0.057(4) Uani d . . . 1.000000 . .
C C28 0.5160(14) 0.6618(11) 0.8555(9) 0.085(5) Uani d . . . 1.000000 . .
H H28A 0.559805 0.634708 0.890084 0.127000 Uiso calc U . R 1.000000 . .
H H28B 0.453194 0.645535 0.869251 0.127000 Uiso calc U . R 1.000000 . .
H H28C 0.522134 0.720251 0.861300 0.127000 Uiso calc U . R 1.000000 . .
C C29 0.4018(11) 0.5029(8) 0.6403(9) 0.051(3) Uani d . . . 1.000000 . .
C C30 0.3113(13) 0.4574(12) 0.6548(13) 0.092(7) Uani d . . . 1.000000 . .
H H30A 0.322585 0.412348 0.690422 0.139000 Uiso calc U . R 1.000000 . .
H H30B 0.287606 0.436604 0.605269 0.139000 Uiso calc U . R 1.000000 . .
H H30C 0.266059 0.494041 0.677819 0.139000 Uiso calc U . R 1.000000 . .
C C31 0.6571(11) 0.3847(10) 0.7472(11) 0.065(5) Uani d . . . 1.000000 . .
H H31 0.616202 0.410430 0.782427 0.078000 Uiso calc U . R 1.000000 . .
C C32 0.7530(13) 0.2601(11) 0.7263(12) 0.077(5) Uani d U . . 1.000000 . .
C C33 0.7554(15) 0.1800(11) 0.7474(15) 0.097(6) Uani d U . . 1.000000 . .
H H33 0.714282 0.159976 0.785675 0.116000 Uiso calc U . R 1.000000 . .
C C34 0.8211(17) 0.1266(13) 0.7107(17) 0.114(7) Uani d U . . 1.000000 . .
H H34 0.830150 0.072890 0.728151 0.137000 Uiso calc U . R 1.000000 . .
C C35 0.868(2) 0.1568(17) 0.651(2) 0.146(9) Uani d U . . 1.000000 . .
C C36 0.8695(18) 0.2324(15) 0.6260(18) 0.136(9) Uani d U . . 1.000000 . .
H H36 0.908949 0.249079 0.585020 0.164000 Uiso calc U . R 1.000000 . .
C C37 0.8085(16) 0.2871(14) 0.6642(15) 0.111(7) Uani d U . . 1.000000 . .
H H37 0.805384 0.341630 0.647762 0.133000 Uiso calc U . R 1.000000 . .
Cl Cl1 0.3998(3) 0.7640(2) 0.5670(2) 0.0546(9) Uani d . . . 1.000000 . .
F F1 0.3869(11) 0.7732(8) 0.2219(9) 0.137(2) Uani d U . . 1.000000 . .
F F2A 0.689(4) 0.182(2) 0.424(3) 0.137(2) Uani d . P D 0.244(14) A 1
F F2B 0.7542(15) 0.2072(11) 0.4111(13) 0.137(2) Uani d . P D 0.756(14) A 2
F F3 0.6626(10) 1.0531(9) 0.5678(10) 0.137(2) Uani d U . . 1.000000 . .
F F4 1.0718(10) 0.4587(9) 0.6412(9) 0.137(2) Uani d U . . 1.000000 . .
F F5 0.9290(10) 0.1002(8) 0.6119(10) 0.137(2) Uani d U . . 1.000000 . .
N N1 0.5266(9) 0.6131(7) 0.4865(7) 0.048(3) Uani d . . . 1.000000 . .
N N2 0.6017(10) 0.4941(6) 0.5273(7) 0.054(3) Uani d U . D 1.000000 . .
N N3 0.6346(7) 0.7171(6) 0.5968(7) 0.046(3) Uani d . . . 1.000000 . .
N N4 0.7197(8) 0.5999(7) 0.6247(7) 0.049(3) Uani d . . . 1.000000 . .
N N5 0.6902(9) 0.3111(9) 0.7686(9) 0.075(4) Uani d . . . 1.000000 . .
H H5 0.670938 0.292556 0.813540 0.091000 Uiso calc U . R 1.000000 . .
O O1 0.4958(7) 0.6802(6) 0.7183(5) 0.050(2) Uani d . . . 1.000000 . .
O O2 0.5861(8) 0.5761(6) 0.7574(6) 0.058(3) Uani d . . . 1.000000 . .
O O3 0.3940(7) 0.5752(5) 0.6116(6) 0.049(2) Uani d . . . 1.000000 . .
O O4 0.4782(7) 0.4698(6) 0.6598(5) 0.055(2) Uani d . . . 1.000000 . .
O O5 0.6754(8) 0.4212(7) 0.6859(7) 0.073(4) Uani d . . . 1.000000 . .
Ru Ru1 0.51344(7) 0.64903(7) 0.60038(7) 0.0400(3) Uani d . . . 1.000000 . .
Ru Ru2 0.59925(8) 0.53566(7) 0.64021(7) 0.0443(3) Uani d . . . 1.000000 . .

loop_
_atom_site_aniso_label
_atom_site_aniso_U_11
_atom_site_aniso_U_22
_atom_site_aniso_U_33
_atom_site_aniso_U_12
_atom_site_aniso_U_13
_atom_site_aniso_U_23
C1 0.061(9) 0.055(9) 0.048(8) -0.009(8) 0.007(7) -0.006(8)
C2 0.061(8) 0.064(7) 0.051(7) 0.017(6) 0.007(6) -0.013(6)
C3 0.121(12) 0.075(8) 0.080(9) -0.008(8) -0.006(9) 0.005(7)
C4 0.137(14) 0.095(11) 0.089(10) 0.002(10) 0.006(9) 0.021(8)
C5 0.122(14) 0.094(10) 0.119(10) 0.028(9) -0.011(9) -0.007(8)
C6 0.094(11) 0.092(9) 0.099(10) 0.032(8) -0.024(8) -0.017(7)
C7 0.074(9) 0.065(8) 0.089(10) 0.021(6) -0.016(7) -0.024(6)
C8A 0.073(8) 0.048(5) 0.063(10) 0.012(6) 0.006(7) -0.004(6)
C9A 0.075(9) 0.060(8) 0.069(10) 0.017(7) 0.010(8) 0.000(7)
C10A 0.098(11) 0.069(8) 0.114(14) 0.023(8) 0.025(10) -0.016(8)
C11A 0.102(12) 0.062(8) 0.131(14) 0.023(8) 0.023(10) -0.019(8)
C12A 0.100(12) 0.051(6) 0.124(14) 0.018(8) 0.018(10) -0.013(7)
C13A 0.074(10) 0.046(6) 0.082(10) 0.015(7) 0.007(8) 0.000(6)
C8B 0.073(8) 0.048(5) 0.063(10) 0.012(6) 0.006(7) -0.004(6)
C9B 0.075(9) 0.060(8) 0.069(10) 0.017(7) 0.010(8) 0.000(7)
C10B 0.098(11) 0.069(8) 0.114(14) 0.023(8) 0.025(10) -0.016(8)
C11B 0.102(12) 0.062(8) 0.131(14) 0.023(8) 0.023(10) -0.019(8)
C12B 0.100(12) 0.051(6) 0.124(14) 0.018(8) 0.018(10) -0.013(7)
C13B 0.074(10) 0.046(6) 0.082(10) 0.015(7) 0.007(8) 0.000(6)
C14 0.044(8) 0.050(9) 0.065(10) 0.004(7) 0.000(8) 0.015(8)
C15 0.036(6) 0.040(6) 0.060(7) -0.009(5) -0.001(5) -0.003(5)
C16 0.049(8) 0.062(7) 0.076(8) -0.003(6) 0.012(6) 0.015(6)
C17 0.048(8) 0.061(6) 0.094(10) -0.010(6) 0.010(7) 0.023(6)
C18 0.060(9) 0.075(6) 0.095(10) 0.014(6) -0.003(7) 0.013(6)
C19 0.073(9) 0.059(6) 0.084(9) 0.005(6) 0.000(7) -0.018(6)
C20 0.055(8) 0.056(6) 0.066(7) 0.002(6) 0.007(6) -0.009(6)
C21 0.043(7) 0.046(8) 0.076(7) -0.002(6) 0.005(5) 0.011(6)
C22 0.052(7) 0.084(12) 0.079(8) 0.005(7) 0.013(6) 0.015(8)
C23 0.064(8) 0.130(16) 0.114(10) 0.023(9) 0.032(7) 0.031(10)
C24 0.088(8) 0.111(14) 0.121(10) 0.029(9) 0.016(7) 0.036(10)
C25 0.072(8) 0.116(15) 0.103(10) 0.011(8) -0.008(7) 0.036(9)
C26 0.066(8) 0.108(13) 0.082(8) 0.006(9) 0.002(7) 0.029(9)
C27 0.046(9) 0.049(9) 0.077(11) -0.015(8) 0.000(8) -0.011(8)
C28 0.107(14) 0.093(13) 0.054(9) -0.006(12) 0.005(11) -0.013(10)
C29 0.053(9) 0.042(8) 0.059(8) -0.010(8) 0.001(9) -0.009(7)
C30 0.091(14) 0.073(12) 0.113(16) -0.036(11) -0.028(12) 0.029(13)
C31 0.048(10) 0.057(10) 0.090(13) 0.006(8) 0.009(9) 0.005(10)
C32 0.065(10) 0.060(8) 0.106(12) 0.007(7) 0.008(8) 0.020(8)
C33 0.089(12) 0.060(8) 0.142(14) 0.006(8) 0.009(10) 0.024(8)
C34 0.104(14) 0.066(10) 0.173(15) 0.019(9) 0.012(11) 0.021(9)
C35 0.142(16) 0.096(9) 0.199(17) 0.034(10) 0.053(13) 0.030(10)
C36 0.122(15) 0.103(9) 0.185(18) 0.039(10) 0.063(14) 0.033(10)
C37 0.101(13) 0.086(10) 0.145(15) 0.025(9) 0.043(11) 0.040(9)
Cl1 0.054(2) 0.050(2) 0.059(2) 0.0062(19) -0.0073(18) 0.0039(17)
F1 0.129(5) 0.110(4) 0.172(6) 0.036(4) 0.004(4) 0.012(4)
F2A 0.129(5) 0.110(4) 0.172(6) 0.036(4) 0.004(4) 0.012(4)
F2B 0.129(5) 0.110(4) 0.172(6) 0.036(4) 0.004(4) 0.012(4)
F3 0.129(5) 0.110(4) 0.172(6) 0.036(4) 0.004(4) 0.012(4)
F4 0.129(5) 0.110(4) 0.172(6) 0.036(4) 0.004(4) 0.012(4)
F5 0.129(5) 0.110(4) 0.172(6) 0.036(4) 0.004(4) 0.012(4)
N1 0.056(8) 0.041(6) 0.047(7) 0.000(6) -0.004(6) 0.002(5)
N2 0.062(8) 0.039(5) 0.059(7) 0.003(5) 0.007(7) -0.003(5)
N3 0.042(6) 0.037(6) 0.059(7) 0.009(5) 0.000(6) 0.007(6)
N4 0.035(6) 0.054(7) 0.058(8) 0.003(6) 0.003(5) 0.006(6)
N5 0.061(9) 0.092(11) 0.073(10) 0.029(8) 0.027(7) 0.030(8)
O1 0.048(6) 0.055(6) 0.049(5) 0.005(5) 0.001(5) -0.001(4)
O2 0.060(7) 0.059(6) 0.055(6) -0.005(6) -0.007(5) 0.009(5)
O3 0.051(6) 0.040(5) 0.056(6) -0.004(5) 0.000(5) -0.004(4)
O4 0.056(6) 0.050(6) 0.059(6) -0.004(6) 0.003(5) 0.006(5)
O5 0.066(8) 0.072(8) 0.083(8) 0.025(6) 0.018(6) 0.040(7)
Ru1 0.0373(6) 0.0384(5) 0.0443(5) -0.0014(5) 0.0020(5) -0.0001(5)
Ru2 0.0448(6) 0.0392(6) 0.0489(6) 0.0023(5) 0.0057(5) 0.0050(5)

loop_
_atom_type_symbol
_atom_type_description
_atom_type_scat_dispersion_real
_atom_type_scat_dispersion_imag
_atom_type_scat_source
C C 0.0033 0.0016 'International Tables Vol C Tables 4.2.6.8 and 6.1.1.4'
H H 0.0000 0.0000 'International Tables Vol C Tables 4.2.6.8 and 6.1.1.4'
Cl Cl 0.1484 0.1585 'International Tables Vol C Tables 4.2.6.8 and 6.1.1.4'
F F 0.0171 0.0103 'International Tables Vol C Tables 4.2.6.8 and 6.1.1.4'
N N 0.0061 0.0033 'International Tables Vol C Tables 4.2.6.8 and 6.1.1.4'
O O 0.0106 0.0060 'International Tables Vol C Tables 4.2.6.8 and 6.1.1.4'
Ru Ru -1.2594 0.8363 'International Tables Vol C Tables 4.2.6.8 and 6.1.1.4'

loop_
_geom_angle_atom_site_label_1
_geom_angle_atom_site_label_2
_geom_angle_atom_site_label_3
_geom_angle_site_symmetry_1
_geom_angle_site_symmetry_3
_geom_angle
_geom_angle_publ_flag
N1 C1 N2 . . 121.6(13) ?
C7 C2 C3 . . 119.5(17) ?
C7 C2 N1 . . 120.7(16) ?
C3 C2 N1 . . 119.7(15) ?
C2 C3 C4 . . 120.(2) ?
C5 C4 C3 . . 113.(2) ?
C6 C5 C4 . . 129.(3) ?
C6 C5 F1 . . 123.(3) ?
C4 C5 F1 . . 108.(2) ?
C5 C6 C7 . . 117.(2) ?
C2 C7 C6 . . 121.2(19) ?
C9A C8A C13A . . 120.000000 ?
C9A C8A N2 . . 125.(3) ?
C13A C8A N2 . . 112.(3) ?
C10A C9A C8A . . 120.000000 ?
C11A C10A C9A . . 120.000000 ?
F2A C11A C10A . . 122.(3) ?
F2A C11A C12A . . 118.(3) ?
C10A C11A C12A . . 120.000000 ?
C11A C12A C13A . . 120.000000 ?
C12A C13A C8A . . 120.000000 ?
C9B C8B C13B . . 120.000000 ?
C9B C8B N2 . . 120.2(11) ?
C13B C8B N2 . . 119.7(11) ?
C8B C9B C10B . . 120.000000 ?
C9B C10B C11B . . 120.000000 ?
F2B C11B C12B . . 120.2(15) ?
F2B C11B C10B . . 119.8(15) ?
C12B C11B C10B . . 120.000000 ?
C11B C12B C13B . . 120.000000 ?
C12B C13B C8B . . 120.000000 ?
N3 C14 N4 . . 123.2(14) ?
C20 C15 C16 . . 118.5(13) ?
C20 C15 N3 . . 121.2(13) ?
C16 C15 N3 . . 120.2(13) ?
C17 C16 C15 . . 119.2(16) ?
C18 C17 C16 . . 119.7(17) ?
C17 C18 C19 . . 123.8(19) ?
C17 C18 F3 . . 117.5(18) ?
C19 C18 F3 . . 118.7(18) ?
C18 C19 C20 . . 119.5(17) ?
C19 C20 C15 . . 119.3(15) ?
C26 C21 C22 . . 121.0(16) ?
C26 C21 N4 . . 120.5(15) ?
C22 C21 N4 . . 118.4(15) ?
C21 C22 C23 . . 118.4(18) ?
C24 C23 C22 . . 118.(2) ?
C23 C24 C25 . . 126.(2) ?
C23 C24 F4 . . 117.(2) ?
C25 C24 F4 . . 117.(2) ?
C24 C25 C26 . . 117.(2) ?
C21 C26 C25 . . 120.3(19) ?
O2 C27 O1 . . 125.2(15) ?
O2 C27 C28 . . 118.8(16) ?
O1 C27 C28 . . 115.9(15) ?
O4 C29 O3 . . 124.7(14) ?
O4 C29 C30 . . 119.1(14) ?
O3 C29 C30 . . 116.1(15) ?
O5 C31 N5 . . 126.1(17) ?
C33 C32 C37 . . 119.(2) ?
C33 C32 N5 . . 116.9(18) ?
C37 C32 N5 . . 123.8(17) ?
C32 C33 C34 . . 120.(2) ?
C35 C34 C33 . . 116.(2) ?
C34 C35 C36 . . 128.(3) ?
C34 C35 F5 . . 115.(2) ?
C36 C35 F5 . . 116.(3) ?
C35 C36 C37 . . 116.(3) ?
C32 C37 C36 . . 120.(2) ?
C1 N1 C2 . . 113.5(12) ?
C1 N1 Ru1 . . 119.5(10) ?
C2 N1 Ru1 . . 126.6(9) ?
C1 N2 C8B . . 111.8(13) ?
C1 N2 C8A . . 128.(2) ?
C1 N2 Ru2 . . 118.5(9) ?
C8B N2 Ru2 . . 129.8(11) ?
C8A N2 Ru2 . . 113.4(19) ?
C14 N3 C15 . . 116.8(12) ?
C14 N3 Ru1 . . 118.0(9) ?
C15 N3 Ru1 . . 125.0(8) ?
C14 N4 C21 . . 118.7(12) ?
C14 N4 Ru2 . . 118.6(10) ?
C21 N4 Ru2 . . 122.7(9) ?
C31 N5 C32 . . 128.0(15) ?
C27 O1 Ru1 . . 118.9(10) ?
C27 O2 Ru2 . . 118.1(10) ?
C29 O3 Ru1 . . 119.5(10) ?
C29 O4 Ru2 . . 117.4(9) ?
C31 O5 Ru2 . . 125.4(11) ?
N1 Ru1 N3 . . 92.9(5) ?
N1 Ru1 O1 . . 176.9(4) ?
N3 Ru1 O1 . . 89.9(4) ?
N1 Ru1 O3 . . 89.7(4) ?
N3 Ru1 O3 . . 175.7(4) ?
O1 Ru1 O3 . . 87.4(4) ?
N1 Ru1 Ru2 . . 89.7(3) ?
N3 Ru1 Ru2 . . 89.7(3) ?
O1 Ru1 Ru2 . . 89.0(3) ?
O3 Ru1 Ru2 . . 86.9(3) ?
N1 Ru1 Cl1 . . 93.6(3) ?
N3 Ru1 Cl1 . . 97.6(3) ?
O1 Ru1 Cl1 . . 87.4(3) ?
O3 Ru1 Cl1 . . 85.7(3) ?
Ru2 Ru1 Cl1 . . 171.83(11) ?
N2 Ru2 N4 . . 92.1(5) ?
N2 Ru2 O4 . . 89.5(5) ?
N4 Ru2 O4 . . 178.1(4) ?
N2 Ru2 O2 . . 175.7(5) ?
N4 Ru2 O2 . . 92.0(5) ?
O4 Ru2 O2 . . 86.4(4) ?
N2 Ru2 O5 . . 92.1(5) ?
N4 Ru2 O5 . . 93.6(4) ?
O4 Ru2 O5 . . 85.4(4) ?
O2 Ru2 O5 . . 88.9(4) ?
N2 Ru2 Ru1 . . 90.2(3) ?
N4 Ru2 Ru1 . . 89.9(3) ?
O4 Ru2 Ru1 . . 91.1(3) ?
O2 Ru2 Ru1 . . 88.6(3) ?
O5 Ru2 Ru1 . . 175.8(3) ?

loop_
_geom_bond_atom_site_label_1
_geom_bond_atom_site_label_2
_geom_bond_site_symmetry_2
_geom_bond_distance
_geom_bond_publ_flag
C1 N1 . 1.317(19) ?
C1 N2 . 1.335(19) ?
C2 C7 . 1.36(2) ?
C2 C3 . 1.38(2) ?
C2 N1 . 1.443(18) ?
C3 C4 . 1.41(3) ?
C4 C5 . 1.41(3) ?
C5 C6 . 1.25(3) ?
C5 F1 . 1.44(3) ?
C6 C7 . 1.38(2) ?
C8A C9A . 1.390000 ?
C8A C13A . 1.390000 ?
C8A N2 . 1.47(2) ?
C9A C10A . 1.390000 ?
C10A C11A . 1.390000 ?
C11A F2A . 1.34(2) ?
C11A C12A . 1.390000 ?
C12A C13A . 1.390000 ?
C8B C9B . 1.390000 ?
C8B C13B . 1.390000 ?
C8B N2 . 1.403(13) ?
C9B C10B . 1.390000 ?
C10B C11B . 1.390000 ?
C11B F2B . 1.323(16) ?
C11B C12B . 1.390000 ?
C12B C13B . 1.390000 ?
C14 N3 . 1.299(17) ?
C14 N4 . 1.324(17) ?
C15 C20 . 1.380(19) ?
C15 C16 . 1.410(19) ?
C15 N3 . 1.417(16) ?
C16 C17 . 1.36(2) ?
C17 C18 . 1.31(2) ?
C18 C19 . 1.33(2) ?
C18 F3 . 1.38(2) ?
C19 C20 . 1.37(2) ?
C21 C26 . 1.33(2) ?
C21 C22 . 1.38(2) ?
C21 N4 . 1.453(18) ?
C22 C23 . 1.41(2) ?
C23 C24 . 1.29(3) ?
C24 C25 . 1.35(3) ?
C24 F4 . 1.40(2) ?
C25 C26 . 1.39(3) ?
C27 O2 . 1.253(18) ?
C27 O1 . 1.255(18) ?
C27 C28 . 1.51(2) ?
C29 O4 . 1.258(18) ?
C29 O3 . 1.275(16) ?
C29 C30 . 1.51(2) ?
C31 O5 . 1.220(19) ?
C31 N5 . 1.33(2) ?
C32 C33 . 1.35(2) ?
C32 C37 . 1.38(3) ?
C32 N5 . 1.41(2) ?
C33 C34 . 1.42(3) ?
C34 C35 . 1.30(3) ?
C35 C36 . 1.30(3) ?
C35 F5 . 1.43(3) ?
C36 C37 . 1.40(3) ?
Cl1 Ru1 . 2.536(4) ?
N1 Ru1 . 2.012(11) ?
N2 Ru2 . 2.018(12) ?
N3 Ru1 . 2.051(11) ?
N4 Ru2 . 2.026(11) ?
O1 Ru1 . 2.064(9) ?
O2 Ru2 . 2.087(10) ?
O3 Ru1 . 2.091(9) ?
O4 Ru2 . 2.056(10) ?
O5 Ru2 . 2.287(10) ?
Ru1 Ru2 . 2.3112(15) ?

loop_
_geom_hbond_atom_site_label_D
_geom_hbond_atom_site_label_H
_geom_hbond_atom_site_label_A
_geom_hbond_site_symmetry_A
_geom_hbond_distance_DH
_geom_hbond_distance_HA
_geom_hbond_distance_DA
_geom_hbond_angle_DHA
_geom_hbond_publ_flag
C16 H16 Cl1 4_566 0.93 2.90 3.737(17) 150.0 ?
C22 H22 Cl1 4_566 0.93 2.97 3.638(18) 129.6 ?
C28 H28B F3 3_646 0.96 2.47 3.35(2) 153.1 ?
C30 H30B F2A^a 4_456 0.96 2.44 3.15(4) 130.9 ?
C30 H30B F2B^b 4_456 0.96 2.40 3.01(3) 120.7 ?
C37 H37 O5 . 0.93 2.35 2.91(2) 118.9 ?

loop_
_geom_torsion_atom_site_label_1
_geom_torsion_atom_site_label_2
_geom_torsion_atom_site_label_3
_geom_torsion_atom_site_label_4
_geom_torsion_site_symmetry_1
_geom_torsion_site_symmetry_2
_geom_torsion_site_symmetry_3
_geom_torsion_site_symmetry_4
_geom_torsion
_geom_torsion_publ_flag
C7 C2 C3 C4 . . . . -5.(3) ?
N1 C2 C3 C4 . . . . 178.6(17) ?
C2 C3 C4 C5 . . . . 3.(3) ?
C3 C4 C5 C6 . . . . 1.(4) ?
C3 C4 C5 F1 . . . . 179.7(18) ?
C4 C5 C6 C7 . . . . -2.(4) ?
F1 C5 C6 C7 . . . . 179.3(18) ?
C3 C2 C7 C6 . . . . 4.(2) ?
N1 C2 C7 C6 . . . . -179.7(15) ?
C5 C6 C7 C2 . . . . -1.(3) ?
C13A C8A C9A C10A . . . . 0.000000 ?
N2 C8A C9A C10A . . . . -158.(4) ?
C8A C9A C10A C11A . . . . 0.000000 ?
C9A C10A C11A F2A . . . . 174.(4) ?
C9A C10A C11A C12A . . . . 0.000000 ?
F2A C11A C12A C13A . . . . -174.(3) ?
C10A C11A C12A C13A . . . . 0.000000 ?
C11A C12A C13A C8A . . . . 0.000000 ?
C9A C8A C13A C12A . . . . 0.000000 ?
N2 C8A C13A C12A . . . . 161.(3) ?
C13B C8B C9B C10B . . . . 0.000000 ?
N2 C8B C9B C10B . . . . 177.9(17) ?
C8B C9B C10B C11B . . . . 0.000000 ?
C9B C10B C11B F2B . . . . 179.(2) ?
C9B C10B C11B C12B . . . . 0.000000 ?
F2B C11B C12B C13B . . . . -179.(2) ?
C10B C11B C12B C13B . . . . 0.000000 ?
C11B C12B C13B C8B . . . . 0.000000 ?
C9B C8B C13B C12B . . . . 0.000000 ?
N2 C8B C13B C12B . . . . -178.0(17) ?
C20 C15 C16 C17 . . . . 1.(2) ?
N3 C15 C16 C17 . . . . -176.2(15) ?
C15 C16 C17 C18 . . . . -2.(3) ?
C16 C17 C18 C19 . . . . 1.(3) ?
C16 C17 C18 F3 . . . . -178.6(16) ?
C17 C18 C19 C20 . . . . 1.(3) ?
F3 C18 C19 C20 . . . . -179.8(16) ?
C18 C19 C20 C15 . . . . -1.(3) ?
C16 C15 C20 C19 . . . . 0.(2) ?
N3 C15 C20 C19 . . . . 177.8(14) ?
C26 C21 C22 C23 . . . . 1.(3) ?
N4 C21 C22 C23 . . . . 180.0(17) ?
C21 C22 C23 C24 . . . . -2.(3) ?
C22 C23 C24 C25 . . . . 4.(4) ?
C22 C23 C24 F4 . . . . 179.4(19) ?
C23 C24 C25 C26 . . . . -5.(4) ?
F4 C24 C25 C26 . . . . 179.(2) ?
C22 C21 C26 C25 . . . . -2.(3) ?
N4 C21 C26 C25 . . . . 178.7(18) ?
C24 C25 C26 C21 . . . . 4.(3) ?
C37 C32 C33 C34 . . . . 6.(4) ?
N5 C32 C33 C34 . . . . -176.(2) ?
C32 C33 C34 C35 . . . . -8.(4) ?
C33 C34 C35 C36 . . . . 8.(5) ?
C33 C34 C35 F5 . . . . -176.(2) ?
C34 C35 C36 C37 . . . . -5.(6) ?
F5 C35 C36 C37 . . . . 179.(3) ?
C33 C32 C37 C36 . . . . -3.(4) ?
N5 C32 C37 C36 . . . . 179.(2) ?
C35 C36 C37 C32 . . . . 2.(4) ?
N2 C1 N1 C2 . . . . -179.7(14) ?
N2 C1 N1 Ru1 . . . . -6.(2) ?
C7 C2 N1 C1 . . . . 62.6(18) ?
C3 C2 N1 C1 . . . . -121.1(17) ?
C7 C2 N1 Ru1 . . . . -110.3(14) ?
C3 C2 N1 Ru1 . . . . 65.9(19) ?
N1 C1 N2 C8B . . . . -178.7(14) ?
N1 C1 N2 C8A . . . . 175.(3) ?
N1 C1 N2 Ru2 . . . . 0.(2) ?
C9B C8B N2 C1 . . . . 55.7(17) ?
C13B C8B N2 C1 . . . . -126.3(14) ?
C9B C8B N2 Ru2 . . . . -123.3(11) ?
C13B C8B N2 Ru2 . . . . 54.7(18) ?
C9A C8A N2 C1 . . . . 82.(4) ?
C13A C8A N2 C1 . . . . -77.(3) ?
C9A C8A N2 Ru2 . . . . -103.(3) ?
C13A C8A N2 Ru2 . . . . 98.(2) ?
N4 C14 N3 C15 . . . . 171.5(15) ?
N4 C14 N3 Ru1 . . . . -5.(2) ?
C20 C15 N3 C14 . . . . -121.2(16) ?
C16 C15 N3 C14 . . . . 56.(2) ?
C20 C15 N3 Ru1 . . . . 55.2(18) ?
C16 C15 N3 Ru1 . . . . -127.3(12) ?
N3 C14 N4 C21 . . . . 176.6(14) ?
N3 C14 N4 Ru2 . . . . -1.(2) ?
C26 C21 N4 C14 . . . . 116.(2) ?
C22 C21 N4 C14 . . . . -63.(2) ?
C26 C21 N4 Ru2 . . . . -66.(2) ?
C22 C21 N4 Ru2 . . . . 114.9(14) ?
O5 C31 N5 C32 . . . . 0.(3) ?
C33 C32 N5 C31 . . . . -161.(2) ?
C37 C32 N5 C31 . . . . 17.(3) ?
O2 C27 O1 Ru1 . . . . -1.(2) ?
C28 C27 O1 Ru1 . . . . -177.1(11) ?
O1 C27 O2 Ru2 . . . . -3.(2) ?
C28 C27 O2 Ru2 . . . . 172.5(11) ?
O4 C29 O3 Ru1 . . . . -3.(2) ?
C30 C29 O3 Ru1 . . . . 173.5(12) ?
O3 C29 O4 Ru2 . . . . -2.2(19) ?
C30 C29 O4 Ru2 . . . . -179.1(13) ?
N5 C31 O5 Ru2 . . . . 168.7(13) ?
